data_4075887
loop_
_publ_author_name
'Braband, Henrik'
'Abram, Ulrich'

_publ_section_title
;
 Nitridotechnetium(V) Complexes with N-Heterocyclic Carbenes and
 Unexpected (OSiMe2OSiMe2O)2-Coligands
;
_journal_issue 14
_journal_name_full Organometallics
_journal_page_first 3362
_journal_paper_doi 10.1021/om050245q
_journal_volume 24
_journal_year 2005
_chemical_formula_moiety 'C36 H64 Cl2 N9 Tc1'
_chemical_formula_sum 'C36 H64 Cl2 N9 Tc'
_chemical_formula_weight 791.87
_chemical_name_systematic
;
Tetrakis{(1,3-diethyl-4,5-dimethyl)imidazolylyliden}nitridotechnetium(V) 
dichloride'
;
_space_group_IT_number 14
_symmetry_cell_setting monoclinic
_symmetry_space_group_name_Hall '-P 2yn'
_symmetry_space_group_name_H-M 'P 1 21/n 1'
_atom_sites_solution_hydrogens geom
_atom_sites_solution_primary direct
_atom_sites_solution_secondary difmap
_audit_creation_method SHELXL-97
_cell_angle_alpha 90.00
_cell_angle_beta 94.87(2)
_cell_angle_gamma 90.00
_cell_formula_units_Z 4
_cell_length_a 11.498(2)
_cell_length_b 28.649(5)
_cell_length_c 14.131(2)
_cell_measurement_reflns_used 25
_cell_measurement_temperature 293(2)
_cell_measurement_theta_max 12.92
_cell_measurement_theta_min 9.36
_cell_volume 4638.0(13)
_computing_cell_refinement SET4
_computing_data_collection CAD4
_computing_data_reduction HELENA
_computing_molecular_graphics ORTEP
_computing_publication_material WINGX
_computing_structure_refinement 'SHELXL-97 (Sheldrick, 1997)'
_computing_structure_solution 'SHELXS 97'
_diffrn_ambient_temperature 293(2)
_diffrn_measured_fraction_theta_full 0.987
_diffrn_measured_fraction_theta_max 0.987
_diffrn_measurement_device_type CAD4
_diffrn_measurement_method 'omega scans'
_diffrn_radiation_monochromator graphite
_diffrn_radiation_source 'fine-focus sealed tube'
_diffrn_radiation_type MoK\a
_diffrn_radiation_wavelength 0.71073
_diffrn_reflns_av_R_equivalents 0.0335
_diffrn_reflns_av_sigmaI/netI 0.0618
_diffrn_reflns_limit_h_max 14
_diffrn_reflns_limit_h_min -1
_diffrn_reflns_limit_k_max 35
_diffrn_reflns_limit_k_min 0
_diffrn_reflns_limit_l_max 17
_diffrn_reflns_limit_l_min -17
_diffrn_reflns_number 10557
_diffrn_reflns_theta_full 26.00
_diffrn_reflns_theta_max 26.00
_diffrn_reflns_theta_min 3.06
_diffrn_standards_decay_% 5
_diffrn_standards_interval_count 400
_diffrn_standards_interval_time 3600
_diffrn_standards_number 3
_exptl_absorpt_coefficient_mu 0.458
_exptl_absorpt_correction_T_max none
_exptl_absorpt_correction_T_min none
_exptl_absorpt_correction_type none
_exptl_crystal_colour yellow-orange
_exptl_crystal_density_diffrn 1.134
_exptl_crystal_density_method 'not measured'
_exptl_crystal_description plate
_exptl_crystal_F_000 1680
_exptl_crystal_size_max .2
_exptl_crystal_size_mid .1
_exptl_crystal_size_min .1
_refine_diff_density_max 1.093
_refine_diff_density_min -0.415
_refine_diff_density_rms 0.101
_refine_ls_extinction_method none
_refine_ls_goodness_of_fit_ref 0.933
_refine_ls_hydrogen_treatment 'riding model'
_refine_ls_matrix_type full
_refine_ls_number_parameters 469
_refine_ls_number_reflns 9012
_refine_ls_number_restraints 0
_refine_ls_restrained_S_all 0.933
_refine_ls_R_factor_all 0.1059
_refine_ls_R_factor_gt 0.0588
_refine_ls_shift/su_max 0.001
_refine_ls_shift/su_mean 0.000
_refine_ls_structure_factor_coef Fsqd
_refine_ls_weighting_details 'calc w=1/[\s^2^(Fo^2^)+(0.1398P)^2^+3.8280P] where P=(Fo^2^+2Fc^2^)/3'
_refine_ls_weighting_scheme calc
_refine_ls_wR_factor_gt 0.1611
_refine_ls_wR_factor_ref 0.1984
_reflns_number_gt 6080
_reflns_number_total 9012
_reflns_threshold_expression >2sigma(I)
_cod_data_source_file om050245qsi20050401_053408.cif
_cod_data_source_block tcncarb4
_cod_original_cell_volume 4637.8(14)
_cod_original_sg_symbol_H-M P2(1)/n
_cod_original_formula_sum 'C36 H64 Cl2 N9 Tc1'
_cod_database_code 4075887

loop_
_symmetry_equiv_pos_as_xyz
'x, y, z'
'-x+1/2, y+1/2, -z+1/2'
'-x, -y, -z'
'x-1/2, -y-1/2, z-1/2'

loop_
_atom_site_label
_atom_site_type_symbol
_atom_site_fract_x
_atom_site_fract_y
_atom_site_fract_z
_atom_site_U_iso_or_equiv
_atom_site_adp_type
_atom_site_occupancy
_atom_site_symmetry_multiplicity
_atom_site_calc_flag
_atom_site_refinement_flags
Tc Tc 0.22894(3) 0.156417(13) 0.25622(3) 0.03160(15) Uani 1 1 d .
N1 N 0.2363(4) 0.19567(14) 0.3374(3) 0.0408(10) Uani 1 1 d .
C1 C 0.3551(4) 0.18464(16) 0.1633(3) 0.0384(11) Uani 1 1 d .
N2 N 0.4292(4) 0.16220(14) 0.1088(3) 0.0418(9) Uani 1 1 d .
C3 C 0.4987(5) 0.1929(2) 0.0641(4) 0.0532(14) Uani 1 1 d .
C4 C 0.4697(5) 0.2355(2) 0.0898(4) 0.0499(13) Uani 1 1 d .
N5 N 0.3790(4) 0.23040(14) 0.1511(3) 0.0407(9) Uani 1 1 d .
C6 C 0.4351(5) 0.11086(19) 0.0953(4) 0.0510(13) Uani 1 1 d .
H6A H 0.4293 0.1042 0.0277 0.061 Uiso 1 1 calc R
H6B H 0.3685 0.0966 0.1216 0.061 Uiso 1 1 calc R
C7 C 0.5439(6) 0.0893(2) 0.1402(5) 0.0689(19) Uani 1 1 d .
H7A H 0.5424 0.0563 0.1284 0.103 Uiso 1 1 calc R
H7B H 0.5491 0.0948 0.2074 0.103 Uiso 1 1 calc R
H7C H 0.6103 0.1028 0.1137 0.103 Uiso 1 1 calc R
C8 C 0.3165(5) 0.27023(17) 0.1854(4) 0.0482(13) Uani 1 1 d .
H8A H 0.3724 0.2938 0.2086 0.058 Uiso 1 1 calc R
H8B H 0.2736 0.2605 0.2381 0.058 Uiso 1 1 calc R
C9 C 0.2321(6) 0.2914(2) 0.1087(5) 0.0617(16) Uani 1 1 d .
H9A H 0.1929 0.3175 0.1344 0.093 Uiso 1 1 calc R
H9B H 0.1756 0.2684 0.0863 0.093 Uiso 1 1 calc R
H9C H 0.2744 0.3018 0.0568 0.093 Uiso 1 1 calc R
C10 C 0.5830(7) 0.1784(3) -0.0055(6) 0.080(2) Uani 1 1 d .
H10A H 0.5853 0.1450 -0.0090 0.120 Uiso 1 1 calc R
H10B H 0.6594 0.1900 0.0149 0.120 Uiso 1 1 calc R
H10C H 0.5584 0.1910 -0.0670 0.120 Uiso 1 1 calc R
C11 C 0.5199(6) 0.2823(2) 0.0691(5) 0.0674(18) Uani 1 1 d .
H11A H 0.4769 0.3062 0.0984 0.101 Uiso 1 1 calc R
H11B H 0.5149 0.2872 0.0017 0.101 Uiso 1 1 calc R
H11C H 0.6002 0.2834 0.0940 0.101 Uiso 1 1 calc R
C21 C 0.3621(4) 0.10872(16) 0.3153(3) 0.0341(10) Uani 1 1 d .
N22 N 0.4573(4) 0.11927(14) 0.3769(3) 0.0432(10) Uani 1 1 d .
C23 C 0.5241(5) 0.0800(2) 0.4013(4) 0.0507(13) Uani 1 1 d .
C24 C 0.4716(5) 0.04419(19) 0.3548(4) 0.0504(13) Uani 1 1 d .
N25 N 0.3726(4) 0.06194(14) 0.3033(3) 0.0403(9) Uani 1 1 d .
C26 C 0.4930(5) 0.16581(19) 0.4105(5) 0.0555(15) Uani 1 1 d .
H26A H 0.5227 0.1638 0.4767 0.067 Uiso 1 1 calc R
H26B H 0.4251 0.1860 0.4067 0.067 Uiso 1 1 calc R
C27 C 0.5838(6) 0.1871(2) 0.3554(6) 0.074(2) Uani 1 1 d .
H27A H 0.6036 0.2175 0.3805 0.111 Uiso 1 1 calc R
H27B H 0.5544 0.1899 0.2900 0.111 Uiso 1 1 calc R
H27C H 0.6521 0.1677 0.3600 0.111 Uiso 1 1 calc R
C28 C 0.2885(5) 0.03292(18) 0.2444(4) 0.0477(13) Uani 1 1 d .
H28A H 0.3306 0.0142 0.2015 0.057 Uiso 1 1 calc R
H28B H 0.2356 0.0531 0.2062 0.057 Uiso 1 1 calc R
C29 C 0.2186(6) 0.0012(2) 0.3030(5) 0.0644(16) Uani 1 1 d .
H29A H 0.1659 -0.0170 0.2617 0.097 Uiso 1 1 calc R
H29B H 0.1750 0.0196 0.3443 0.097 Uiso 1 1 calc R
H29C H 0.2705 -0.0192 0.3403 0.097 Uiso 1 1 calc R
C30 C 0.6290(6) 0.0810(3) 0.4687(5) 0.076(2) Uani 1 1 d .
H30A H 0.6444 0.1125 0.4892 0.113 Uiso 1 1 calc R
H30B H 0.6945 0.0692 0.4382 0.113 Uiso 1 1 calc R
H30C H 0.6165 0.0619 0.5227 0.113 Uiso 1 1 calc R
C31 C 0.5098(6) -0.0061(2) 0.3488(6) 0.074(2) Uani 1 1 d .
H31A H 0.4522 -0.0233 0.3100 0.111 Uiso 1 1 calc R
H31B H 0.5184 -0.0193 0.4113 0.111 Uiso 1 1 calc R
H31C H 0.5832 -0.0075 0.3211 0.111 Uiso 1 1 calc R
C41 C 0.1001(4) 0.11050(16) 0.3141(3) 0.0370(10) Uani 1 1 d .
N42 N 0.0870(4) 0.10387(15) 0.4080(3) 0.0415(9) Uani 1 1 d .
C43 C -0.0087(5) 0.0746(2) 0.4202(4) 0.0539(14) Uani 1 1 d .
C44 C -0.0533(5) 0.0620(2) 0.3326(4) 0.0547(14) Uani 1 1 d .
N45 N 0.0135(4) 0.08481(15) 0.2683(3) 0.0437(10) Uani 1 1 d .
C46 C 0.1643(5) 0.11958(19) 0.4895(4) 0.0489(13) Uani 1 1 d .
H46A H 0.1170 0.1290 0.5399 0.059 Uiso 1 1 calc R
H46B H 0.2070 0.1468 0.4709 0.059 Uiso 1 1 calc R
C47 C 0.2490(6) 0.0837(2) 0.5272(4) 0.0602(15) Uani 1 1 d .
H47A H 0.2969 0.0964 0.5799 0.090 Uiso 1 1 calc R
H47B H 0.2973 0.0746 0.4782 0.090 Uiso 1 1 calc R
H47C H 0.2075 0.0570 0.5478 0.090 Uiso 1 1 calc R
C48 C -0.0062(5) 0.0782(2) 0.1656(4) 0.0549(14) Uani 1 1 d .
H48A H -0.0107 0.0451 0.1517 0.066 Uiso 1 1 calc R
H48B H 0.0597 0.0908 0.1354 0.066 Uiso 1 1 calc R
C49 C -0.1177(6) 0.1018(3) 0.1241(6) 0.080(2) Uani 1 1 d .
H49A H -0.1269 0.0968 0.0567 0.120 Uiso 1 1 calc R
H49B H -0.1131 0.1347 0.1368 0.120 Uiso 1 1 calc R
H49C H -0.1833 0.0889 0.1526 0.120 Uiso 1 1 calc R
C50 C -0.0495(6) 0.0619(3) 0.5147(5) 0.074(2) Uani 1 1 d .
H50A H -0.0005 0.0768 0.5642 0.112 Uiso 1 1 calc R
H50B H -0.0455 0.0287 0.5229 0.112 Uiso 1 1 calc R
H50C H -0.1287 0.0721 0.5175 0.112 Uiso 1 1 calc R
C51 C -0.1491(6) 0.0284(3) 0.3031(6) 0.087(2) Uani 1 1 d .
H51A H -0.1592 0.0268 0.2351 0.131 Uiso 1 1 calc R
H51B H -0.2204 0.0388 0.3270 0.131 Uiso 1 1 calc R
H51C H -0.1294 -0.0020 0.3284 0.131 Uiso 1 1 calc R
C61 C 0.0921(4) 0.18632(16) 0.1586(3) 0.0377(11) Uani 1 1 d .
N62 N 0.0094(4) 0.21734(15) 0.1777(3) 0.0427(10) Uani 1 1 d .
C63 C -0.0612(5) 0.2291(2) 0.0965(4) 0.0498(13) Uani 1 1 d .
C64 C -0.0233(5) 0.20476(19) 0.0252(4) 0.0484(13) Uani 1 1 d .
N65 N 0.0723(4) 0.17917(15) 0.0628(3) 0.0401(9) Uani 1 1 d .
C66 C -0.0101(6) 0.2371(2) 0.2707(4) 0.0621(17) Uani 1 1 d .
H66A H -0.0319 0.2697 0.2630 0.075 Uiso 1 1 calc R
H66B H 0.0619 0.2356 0.3116 0.075 Uiso 1 1 calc R
C67 C -0.1048(7) 0.2113(3) 0.3170(5) 0.092(3) Uani 1 1 d .
H67A H -0.1149 0.2251 0.3777 0.138 Uiso 1 1 calc R
H67B H -0.0830 0.1792 0.3253 0.138 Uiso 1 1 calc R
H67C H -0.1766 0.2134 0.2773 0.138 Uiso 1 1 calc R
C68 C 0.1430(5) 0.14943(19) 0.0050(4) 0.0506(14) Uani 1 1 d .
H68A H 0.0918 0.1287 -0.0333 0.061 Uiso 1 1 calc R
H68B H 0.1947 0.1304 0.0468 0.061 Uiso 1 1 calc R
C69 C 0.2152(6) 0.1774(2) -0.0596(4) 0.0627(16) Uani 1 1 d .
H69A H 0.2595 0.1565 -0.0957 0.094 Uiso 1 1 calc R
H69B H 0.2674 0.1975 -0.0220 0.094 Uiso 1 1 calc R
H69C H 0.1644 0.1959 -0.1021 0.094 Uiso 1 1 calc R
C70 C -0.1582(6) 0.2635(3) 0.0970(5) 0.0714(19) Uani 1 1 d .
H70A H -0.1634 0.2748 0.1604 0.107 Uiso 1 1 calc R
H70B H -0.2304 0.2487 0.0748 0.107 Uiso 1 1 calc R
H70C H -0.1434 0.2892 0.0560 0.107 Uiso 1 1 calc R
C71 C -0.0736(6) 0.2001(3) -0.0759(4) 0.0657(17) Uani 1 1 d .
H71A H -0.0250 0.1798 -0.1096 0.099 Uiso 1 1 calc R
H71B H -0.0772 0.2303 -0.1055 0.099 Uiso 1 1 calc R
H71C H -0.1508 0.1871 -0.0772 0.099 Uiso 1 1 calc R
Cl1 Cl 0.0050(7) 0.11742(18) 0.7392(3) 0.135(2) Uani 0.50 1 d P
Cl2 Cl 0.4946(6) 0.1343(2) 0.6946(6) 0.147(3) Uani 0.50 1 d P
Cl3 Cl 0.7265(13) 0.1177(5) 0.8024(14) 0.163(5) Uani 0.25 1 d P
Cl4 Cl -0.0227(15) 0.0502(5) 0.8944(11) 0.170(6) Uani 0.25 1 d P
Cl5 Cl 0.631(2) 0.0533(5) 0.9216(10) 0.238(12) Uani 0.25 1 d P
Cl6 Cl 0.202(2) 0.0255(5) 0.9991(12) 0.214(10) Uani 0.25 1 d P

loop_
_atom_site_aniso_label
_atom_site_aniso_U_11
_atom_site_aniso_U_22
_atom_site_aniso_U_33
_atom_site_aniso_U_23
_atom_site_aniso_U_13
_atom_site_aniso_U_12
Tc 0.0315(2) 0.0294(2) 0.0329(2) -0.00045(16) -0.00311(14) 0.00115(16)
N1 0.047(2) 0.035(2) 0.039(2) -0.0055(17) -0.0030(18) 0.0020(18)
C1 0.037(3) 0.036(3) 0.041(3) 0.003(2) -0.008(2) 0.001(2)
N2 0.042(2) 0.039(2) 0.045(2) 0.0030(18) 0.0076(19) 0.0020(18)
C3 0.049(3) 0.054(3) 0.057(3) 0.010(3) 0.007(3) 0.000(3)
C4 0.045(3) 0.049(3) 0.055(3) 0.013(3) -0.001(2) -0.007(2)
N5 0.045(2) 0.036(2) 0.040(2) 0.0062(17) -0.0039(19) -0.0013(18)
C6 0.060(4) 0.042(3) 0.052(3) -0.003(2) 0.014(3) 0.001(3)
C7 0.066(4) 0.069(4) 0.074(4) 0.009(3) 0.022(4) 0.026(3)
C8 0.061(4) 0.034(3) 0.049(3) 0.002(2) 0.000(3) -0.002(2)
C9 0.066(4) 0.051(3) 0.065(4) 0.004(3) -0.009(3) 0.010(3)
C10 0.076(5) 0.083(5) 0.086(5) 0.013(4) 0.043(4) 0.002(4)
C11 0.063(4) 0.060(4) 0.079(4) 0.021(3) 0.004(3) -0.019(3)
C21 0.034(2) 0.032(2) 0.036(2) -0.0011(19) 0.0011(19) 0.0006(19)
N22 0.035(2) 0.041(2) 0.052(2) 0.0018(19) -0.0075(19) 0.0050(18)
C23 0.038(3) 0.054(3) 0.060(3) 0.014(3) -0.002(2) 0.011(2)
C24 0.050(3) 0.040(3) 0.061(3) 0.014(2) 0.004(3) 0.015(2)
N25 0.039(2) 0.035(2) 0.047(2) 0.0003(17) 0.0019(18) 0.0049(17)
C26 0.047(3) 0.047(3) 0.068(4) -0.012(3) -0.016(3) 0.001(2)
C27 0.060(4) 0.059(4) 0.100(5) 0.006(4) -0.014(4) -0.019(3)
C28 0.056(3) 0.032(2) 0.054(3) -0.008(2) 0.000(3) 0.002(2)
C29 0.066(4) 0.042(3) 0.085(4) 0.001(3) 0.005(3) -0.008(3)
C30 0.051(4) 0.085(5) 0.087(5) 0.024(4) -0.017(3) 0.015(3)
C31 0.073(4) 0.043(3) 0.107(6) 0.016(3) 0.015(4) 0.025(3)
C41 0.034(2) 0.035(2) 0.042(3) 0.004(2) 0.001(2) 0.005(2)
N42 0.040(2) 0.041(2) 0.043(2) 0.0010(18) 0.0021(18) 0.0033(18)
C43 0.045(3) 0.053(3) 0.064(4) 0.018(3) 0.010(3) 0.004(3)
C44 0.041(3) 0.057(3) 0.066(4) 0.014(3) 0.001(3) -0.008(3)
N45 0.036(2) 0.044(2) 0.049(2) 0.0061(19) -0.0034(19) -0.0055(18)
C46 0.061(3) 0.046(3) 0.039(3) 0.004(2) 0.005(2) 0.005(3)
C47 0.059(4) 0.068(4) 0.053(3) 0.004(3) -0.002(3) 0.012(3)
C48 0.058(4) 0.053(3) 0.051(3) 0.000(3) -0.008(3) -0.016(3)
C49 0.057(4) 0.095(5) 0.083(5) 0.021(4) -0.025(4) -0.022(4)
C50 0.059(4) 0.100(5) 0.066(4) 0.029(4) 0.019(3) 0.003(4)
C51 0.064(4) 0.097(6) 0.098(5) 0.031(5) -0.005(4) -0.041(4)
C61 0.036(3) 0.038(2) 0.038(2) -0.0022(19) -0.006(2) 0.000(2)
N62 0.037(2) 0.047(2) 0.043(2) 0.0033(19) -0.0011(18) 0.0081(19)
C63 0.040(3) 0.058(3) 0.050(3) 0.009(3) -0.010(2) 0.006(2)
C64 0.045(3) 0.053(3) 0.046(3) 0.001(2) -0.011(2) 0.003(2)
N65 0.041(2) 0.043(2) 0.034(2) -0.0024(17) -0.0067(17) -0.0012(19)
C66 0.057(4) 0.079(4) 0.049(3) -0.014(3) -0.006(3) 0.028(3)
C67 0.083(5) 0.132(7) 0.064(4) 0.009(5) 0.025(4) 0.028(5)
C68 0.056(3) 0.050(3) 0.044(3) -0.015(2) -0.008(2) 0.002(2)
C69 0.067(4) 0.077(4) 0.044(3) -0.003(3) 0.006(3) 0.001(3)
C70 0.053(4) 0.086(5) 0.074(4) 0.014(4) -0.005(3) 0.029(3)
C71 0.065(4) 0.086(5) 0.042(3) 0.004(3) -0.021(3) 0.003(3)
Cl1 0.229(7) 0.096(3) 0.077(3) -0.017(2) -0.013(4) 0.048(4)
Cl2 0.147(5) 0.085(3) 0.199(7) 0.014(4) -0.040(5) -0.024(3)
Cl3 0.142(11) 0.120(10) 0.226(16) 0.003(11) 0.003(10) 0.023(8)
Cl4 0.195(14) 0.149(11) 0.165(12) -0.074(10) 0.012(10) -0.076(10)
Cl5 0.48(4) 0.135(11) 0.108(9) -0.017(8) 0.101(15) 0.109(16)
Cl6 0.34(2) 0.113(10) 0.166(13) -0.027(9) -0.137(15) 0.043(12)

loop_
_atom_type_symbol
_atom_type_description
_atom_type_scat_dispersion_real
_atom_type_scat_dispersion_imag
_atom_type_scat_source
C C 0.0033 0.0016 'International Tables Vol C Tables 4.2.6.8 and 6.1.1.4'
H H 0.0000 0.0000 'International Tables Vol C Tables 4.2.6.8 and 6.1.1.4'
Cl Cl 0.1484 0.1585 'International Tables Vol C Tables 4.2.6.8 and 6.1.1.4'
N N 0.0061 0.0033 'International Tables Vol C Tables 4.2.6.8 and 6.1.1.4'
Tc Tc -1.4390 0.7593 'International Tables Vol C Tables 4.2.6.8 and 6.1.1.4'

loop_
_geom_angle_atom_site_label_1
_geom_angle_atom_site_label_2
_geom_angle_atom_site_label_3
_geom_angle
N1 Tc C21 100.03(19)
N1 Tc C61 99.72(19)
C21 Tc C61 160.25(17)
N1 Tc C41 98.7(2)
C21 Tc C41 87.46(17)
C61 Tc C41 89.85(18)
N1 Tc C1 99.9(2)
C21 Tc C1 88.95(17)
C61 Tc C1 87.40(18)
C41 Tc C1 161.41(18)
N5 C1 N2 104.1(4)
N5 C1 Tc 125.8(4)
N2 C1 Tc 130.1(3)
C1 N2 C3 111.9(4)
C1 N2 C6 125.4(4)
C3 N2 C6 122.6(5)
C4 C3 N2 107.0(5)
C4 C3 C10 129.0(6)
N2 C3 C10 123.8(6)
C3 C4 N5 106.8(5)
C3 C4 C11 131.3(6)
N5 C4 C11 121.8(5)
C1 N5 C4 110.2(4)
C1 N5 C8 127.4(4)
C4 N5 C8 122.2(4)
N2 C6 C7 113.7(5)
N5 C8 C9 112.4(5)
N25 C21 N22 102.8(4)
N25 C21 Tc 130.0(3)
N22 C21 Tc 127.2(3)
C21 N22 C23 111.9(4)
C21 N22 C26 126.4(4)
C23 N22 C26 121.6(4)
C24 C23 N22 106.4(5)
C24 C23 C30 130.2(6)
N22 C23 C30 123.4(6)
C23 C24 N25 107.0(4)
C23 C24 C31 129.7(6)
N25 C24 C31 123.2(6)
C21 N25 C24 111.9(4)
C21 N25 C28 124.4(4)
C24 N25 C28 123.7(4)
N22 C26 C27 113.3(5)
N25 C28 C29 112.6(5)
N45 C41 N42 104.6(4)
N45 C41 Tc 129.8(4)
N42 C41 Tc 125.6(3)
C41 N42 C43 110.8(4)
C41 N42 C46 127.8(4)
C43 N42 C46 121.1(4)
C44 C43 N42 106.8(5)
C44 C43 C50 129.0(6)
N42 C43 C50 124.2(6)
C43 C44 N45 106.5(5)
C43 C44 C51 130.0(6)
N45 C44 C51 123.5(6)
C41 N45 C44 111.4(4)
C41 N45 C48 126.0(4)
C44 N45 C48 122.5(4)
N42 C46 C47 113.9(5)
N45 C48 C49 112.3(6)
N62 C61 N65 103.7(4)
N62 C61 Tc 128.1(3)
N65 C61 Tc 128.1(3)
C61 N62 C63 111.5(4)
C61 N62 C66 126.8(4)
C63 N62 C66 121.6(4)
C64 C63 N62 107.1(5)
C64 C63 C70 130.1(5)
N62 C63 C70 122.8(5)
C63 C64 N65 106.7(4)
C63 C64 C71 130.1(5)
N65 C64 C71 123.0(5)
C61 N65 C64 111.0(4)
C61 N65 C68 125.6(4)
C64 N65 C68 123.4(4)
N62 C66 C67 111.7(6)
N65 C68 C69 112.6(5)

loop_
_geom_bond_atom_site_label_1
_geom_bond_atom_site_label_2
_geom_bond_distance
Tc N1 1.604(4)
Tc C21 2.165(5)
Tc C61 2.178(5)
Tc C41 2.191(5)
Tc C1 2.192(5)
C1 N5 1.353(6)
C1 N2 1.358(6)
N2 C3 1.378(7)
N2 C6 1.486(7)
C3 C4 1.323(8)
C3 C10 1.497(9)
C4 N5 1.419(7)
C4 C11 1.499(8)
N5 C8 1.453(7)
C6 C7 1.488(9)
C8 C9 1.519(8)
C21 N25 1.357(6)
C21 N22 1.373(6)
N22 C23 1.390(7)
N22 C26 1.462(7)
C23 C24 1.334(8)
C23 C30 1.473(8)
C24 N25 1.394(7)
C24 C31 1.510(8)
N25 C28 1.477(6)
C26 C27 1.486(9)
C28 C29 1.506(8)
C41 N45 1.357(6)
C41 N42 1.362(6)
N42 C43 1.405(7)
N42 C46 1.465(7)
C43 C44 1.348(9)
C43 C50 1.497(8)
C44 N45 1.400(7)
C44 C51 1.496(9)
N45 C48 1.463(7)
C46 C47 1.482(8)
C48 C49 1.522(9)
C61 N62 1.346(6)
C61 N65 1.369(6)
N62 C63 1.389(7)
N62 C66 1.465(7)
C63 C64 1.329(8)
C63 C70 1.490(8)
C64 N65 1.389(7)
C64 C71 1.501(7)
N65 C68 1.472(7)
C66 C67 1.510(11)
C68 C69 1.514(9)
